data_4023504
loop_
_publ_author_name
'M. Waqar Aslam'
'Guuske F. Busscher'
'David P. Weiner'
'Ren\'e de Gelder'
'Floris P. J. T. Rutjes'
'Floris L. va Delft'

_publ_contact_author
;
        F.L. van Delft
        Organic Chemistry              
        Institute for Molecules and Materials
        Radboud University Nijmegen
        Toernooiveld 1
        6525 ED  Nijmegen
        The Netherlands
;
_publ_contact_author_email F.vanDelft@science.ru.nl
_publ_contact_author_fax '031 024 3553393'
_publ_contact_author_phone '031 024 3652102'
_publ_section_title
;
 Fully Orthogonally Protected 2-Deoxystreptamine from Kanamycin
;
_journal_name_full 'Journal of Organic Chemistry'
_journal_page_first 5131
_journal_page_last 5134
_journal_paper_doi 10.1021/jo8004414
_journal_volume 73
_journal_year 2008
_chemical_formula_sum 'C19 H23 Br N4 O6'
_chemical_formula_weight 483.32
_chemical_name_systematic
;
 ?
;
_space_group_IT_number 19
_symmetry_cell_setting orthorhombic
_symmetry_space_group_name_Hall 'P 2ac 2ab'
_symmetry_space_group_name_H-M 'P 21 21 21'
_atom_sites_solution_hydrogens geom
_atom_sites_solution_primary direct
_atom_sites_solution_secondary difmap
_audit_creation_date 2006-07-27
_audit_creation_method 'SHELXL, adapted and expanded'
_cell_angle_alpha 90.00
_cell_angle_beta 90.00
_cell_angle_gamma 90.00
_cell_formula_units_Z 4
_cell_length_a 4.9910(3)
_cell_length_b 11.0159(15)
_cell_length_c 39.504(3)
_cell_measurement_reflns_used 67
_cell_measurement_temperature 208(2)
_cell_measurement_theta_max 24.960
_cell_measurement_theta_min 2.060
_cell_volume 2171.9(4)
_computing_data_collection
;
Nonius "Collect" program suite (Nonius, 1999)
;
_computing_data_reduction
;
Nonius "EvalCCD" program suite (Duisenberg, 1998)
;
_computing_molecular_graphics
;
PLATON (Spek, 2003)
;
_computing_structure_refinement 'SHELXL-97 (Sheldrick, 1997)'
_computing_structure_solution
;
DIRDIF (Beurskens et al., 1996),
PATTY (Beurskens et al., 1987)
;
_diffrn_ambient_temperature 208(2)
_diffrn_detector_area_resol_mean 18.4
_diffrn_measured_fraction_theta_full 0.946
_diffrn_measured_fraction_theta_max 0.946
_diffrn_measurement_device 'Nonius KappaCCD'
_diffrn_measurement_method 'area detector \f and \w scan'
_diffrn_radiation_monochromator graphite
_diffrn_radiation_source 'fine-focus sealed tube'
_diffrn_radiation_type MoK\a
_diffrn_radiation_wavelength 0.71073
_diffrn_reflns_av_R_equivalents 0.1124
_diffrn_reflns_av_sigmaI/netI 0.1457
_diffrn_reflns_limit_h_max 5
_diffrn_reflns_limit_h_min -5
_diffrn_reflns_limit_k_max 12
_diffrn_reflns_limit_k_min -12
_diffrn_reflns_limit_l_max 45
_diffrn_reflns_limit_l_min -45
_diffrn_reflns_number 25989
_diffrn_reflns_theta_full 24.96
_diffrn_reflns_theta_max 24.96
_diffrn_reflns_theta_min 2.06
_diffrn_standards_decay_% 0.000
_diffrn_standards_interval_time 0
_diffrn_standards_number 0
_exptl_absorpt_coefficient_mu 1.935
_exptl_absorpt_correction_T_max 0.926
_exptl_absorpt_correction_T_min 0.660
_exptl_absorpt_correction_type multi-scan
_exptl_absorpt_process_details 'SADABS multiscan (Sheldrick, 1996)'
_exptl_crystal_colour 'translucent colourless'
_exptl_crystal_density_diffrn 1.478
_exptl_crystal_density_method 'not measured'
_exptl_crystal_description 'rather rough rod'
_exptl_crystal_F_000 992
_exptl_crystal_size_max 0.19
_exptl_crystal_size_mid 0.07
_exptl_crystal_size_min 0.04
_refine_diff_density_max 0.468
_refine_diff_density_min -0.528
_refine_diff_density_rms 0.081
_refine_ls_abs_structure_Flack 0.10(2)
_refine_ls_extinction_method none
_refine_ls_goodness_of_fit_all 1.071
_refine_ls_goodness_of_fit_ref 1.071
_refine_ls_hydrogen_treatment constr
_refine_ls_matrix_type full
_refine_ls_number_parameters 310
_refine_ls_number_reflns 3428
_refine_ls_number_restraints 550
_refine_ls_restrained_S_all 1.009
_refine_ls_R_factor_all 0.1681
_refine_ls_R_factor_gt 0.0765
_refine_ls_R_factor_obs 0.0765
_refine_ls_shift/esd_max 0.000
_refine_ls_shift/esd_mean 0.000
_refine_ls_shift/su_max 0.000
_refine_ls_shift/su_mean 0.000
_refine_ls_structure_factor_coef Fsqd
_refine_ls_weighting_details
;
w=1/[\s^2^(Fo^2^)+(0.0459P)^2^+3.5849P] where P=(Fo^2^+2Fc^2^)/3
;
_refine_ls_weighting_scheme calc
_refine_ls_wR_factor_all 0.1476
_refine_ls_wR_factor_gt 0.1231
_refine_ls_wR_factor_obs 0.1231
_refine_ls_wR_factor_ref 0.1476
_reflns_number_gt 1912
_reflns_number_observed 1912
_reflns_number_total 3428
_reflns_observed_criterion >2sigma(I)
_reflns_threshold_expression >2sigma(I)
_cod_data_source_file jo8004414-File003.cif
_cod_data_source_block FR2303
_cod_depositor_comments
;
The following automatic conversions were performed:
'_geom_bond_publ_flag' value 'Y' changed to 'y' according to
'/home/saulius/struct/CIF-dictionaries/cif_core.dic' dictionary named
'cif_core.dic' version 2.4.1 from 2010-06-29 (37
times).

'_geom_angle_publ_flag' value 'Y' changed to 'y' according to
'/home/saulius/struct/CIF-dictionaries/cif_core.dic' dictionary named
'cif_core.dic' version 2.4.1 from 2010-06-29 (59 times).

Automatic conversion script
Id: cif_fix_enum 1527 2010-12-29 10:47:43Z saulius 
;
_cod_database_code 4023504

loop_
_symmetry_equiv_pos_as_xyz
'x, y, z'
'x+1/2, -y+1/2, -z'
'-x, y+1/2, -z+1/2'
'-x+1/2, -y, z+1/2'

loop_
_atom_site_label
_atom_site_type_symbol
_atom_site_fract_x
_atom_site_fract_y
_atom_site_fract_z
_atom_site_U_iso_or_equiv
_atom_site_adp_type
_atom_site_occupancy
_atom_site_calc_flag
_atom_site_refinement_flags
_atom_site_disorder_assembly
_atom_site_disorder_group
Br1 Br 0.1614(2) 0.04695(10) 0.18976(2) 0.0669(4) Uani 1 d U . .
O1 O 0.8720(13) -0.2156(6) 0.48962(17) 0.095(2) Uani 1 d U . .
H1 H 0.8065 -0.1837 0.5068 0.142 Uiso 1 calc R . .
O2 O 0.2015(11) 0.1443(5) 0.38006(13) 0.0508(17) Uani 1 d U . .
O3 O 0.5014(10) 0.2442(5) 0.34795(12) 0.0402(15) Uani 1 d U . .
O4 O 0.8489(16) -0.2864(7) 0.42209(19) 0.094(2) Uani 1 d U . .
O5 O 0.5137(12) -0.1311(6) 0.38194(19) 0.069(2) Uani 1 d U . .
O6 O 0.7605(17) -0.0841(9) 0.33661(17) 0.103(3) Uani 1 d U . .
N1 N 0.6380(12) 0.1247(6) 0.38839(13) 0.0309(15) Uani 1 d U . .
H1A H 0.7950 0.1497 0.3819 0.037 Uiso 1 calc R . .
N2 N 0.981(2) 0.0310(11) 0.5015(2) 0.087(3) Uani 1 d U . .
N3 N 0.901(2) 0.1210(14) 0.5163(3) 0.094(4) Uani 1 d U . .
N4 N 0.848(3) 0.2068(14) 0.5313(3) 0.140(5) Uani 1 d U . .
C1 C 0.8904(18) -0.1275(9) 0.4633(2) 0.059(2) Uani 1 d U . .
H1B H 1.0801 -0.1210 0.4562 0.071 Uiso 1 calc R . .
C2 C 0.7968(18) -0.0062(8) 0.47389(19) 0.055(2) Uani 1 d U . .
H2 H 0.6116 -0.0119 0.4827 0.066 Uiso 1 calc R . .
C3 C 0.8058(16) 0.0815(7) 0.44469(15) 0.037(2) Uani 1 d U . .
H3A H 0.9908 0.0893 0.4367 0.045 Uiso 1 calc R . .
H3B H 0.7458 0.1616 0.4524 0.045 Uiso 1 calc R . .
C4 C 0.6301(14) 0.0397(7) 0.41588(15) 0.0290(17) Uani 1 d U . .
H4 H 0.4434 0.0347 0.4242 0.035 Uiso 1 calc R . .
C5 C 0.7150(16) -0.0850(7) 0.40458(19) 0.040(2) Uani 1 d U . .
H5 H 0.8905 -0.0810 0.3930 0.048 Uiso 1 calc R . .
C6 C 0.7245(18) -0.1779(8) 0.4330(2) 0.059(2) Uani 1 d U . .
H6 H 0.5399 -0.1960 0.4407 0.071 Uiso 1 calc R . .
C7 C 0.4295(16) 0.1678(8) 0.37230(18) 0.028(2) Uani 1 d U . .
C8 C 0.2895(16) 0.2955(7) 0.32767(18) 0.040(2) Uani 1 d U . .
H8A H 0.3294 0.3810 0.3231 0.048 Uiso 1 calc R . .
H8B H 0.1208 0.2919 0.3403 0.048 Uiso 1 calc R . .
C9 C 0.561(3) -0.1289(15) 0.3483(4) 0.108(5) Uani 1 d U . .
C10 C 0.2578(14) 0.2290(8) 0.29484(18) 0.031(2) Uani 1 d U . .
C13 C 0.1997(17) 0.1187(8) 0.23251(19) 0.042(2) Uani 1 d U . .
C11A C 0.261(3) 0.2994(15) 0.2666(3) 0.042(4) Uani 0.517(6) d PU A 1
H11A H 0.2904 0.3834 0.2683 0.050 Uiso 0.517(6) calc PR A 1
C12A C 0.219(3) 0.2463(15) 0.2354(3) 0.039(4) Uani 0.517(6) d PU A 1
H12A H 0.2041 0.2952 0.2160 0.046 Uiso 0.517(6) calc PR A 1
C14A C 0.197(3) 0.0591(16) 0.2613(4) 0.046(4) Uani 0.517(6) d PU A 1
H14A H 0.1716 -0.0255 0.2605 0.055 Uiso 0.517(6) calc PR A 1
C15A C 0.228(3) 0.1119(16) 0.2929(4) 0.041(4) Uani 0.517(6) d PU A 1
H15A H 0.2276 0.0639 0.3126 0.049 Uiso 0.517(6) calc PR A 1
C11B C 0.018(3) 0.2043(16) 0.2800(4) 0.040(4) Uani 0.483(6) d PU A 2
H11B H -0.1394 0.2256 0.2916 0.048 Uiso 0.483(6) calc PR A 2
C12B C -0.006(3) 0.1503(16) 0.2491(4) 0.044(4) Uani 0.483(6) d PU A 2
H12B H -0.1768 0.1364 0.2399 0.052 Uiso 0.483(6) calc PR A 2
C14B C 0.453(3) 0.1291(18) 0.2460(4) 0.052(5) Uani 0.483(6) d PU A 2
H14B H 0.6045 0.0992 0.2346 0.063 Uiso 0.483(6) calc PR A 2
C15B C 0.475(3) 0.1870(18) 0.2779(4) 0.047(4) Uani 0.483(6) d PU A 2
H15B H 0.6457 0.1966 0.2876 0.056 Uiso 0.483(6) calc PR A 2
C16 C 0.672(3) -0.3859(10) 0.4192(4) 0.134(5) Uani 1 d U . .
H16A H 0.5604 -0.3905 0.4396 0.161 Uiso 1 calc R . .
H16B H 0.5526 -0.3726 0.3998 0.161 Uiso 1 calc R . .
C17 C 0.808(4) -0.4970(13) 0.4149(5) 0.193(8) Uani 1 d U . .
H17 H 0.7381 -0.5411 0.4333 0.231 Uiso 1 calc R . .
C18 C 0.922(4) -0.5548(16) 0.4055(3) 0.182(9) Uani 1 d U . .
H18A H 1.0225 -0.5360 0.3861 0.219 Uiso 1 calc R . .
H18B H 0.9366 -0.6320 0.4155 0.219 Uiso 1 calc R . .
C19 C 0.340(3) -0.1807(16) 0.3293(4) 0.216(9) Uani 1 d U . .
H19A H 0.3831 -0.1797 0.3053 0.324 Uiso 1 calc R . .
H19B H 0.1792 -0.1333 0.3332 0.324 Uiso 1 calc R . .
H19C H 0.3103 -0.2637 0.3365 0.324 Uiso 1 calc R . .

loop_
_atom_site_aniso_label
_atom_site_aniso_U_11
_atom_site_aniso_U_22
_atom_site_aniso_U_33
_atom_site_aniso_U_23
_atom_site_aniso_U_13
_atom_site_aniso_U_12
Br1 0.0694(6) 0.0738(8) 0.0574(5) -0.0155(6) -0.0070(6) -0.0106(7)
O1 0.052(4) 0.119(6) 0.113(5) 0.087(5) 0.018(4) 0.016(5)
O2 0.015(3) 0.079(5) 0.059(3) 0.037(3) 0.005(3) 0.004(4)
O3 0.028(3) 0.056(4) 0.036(3) 0.019(3) -0.004(3) -0.002(3)
O4 0.073(5) 0.055(5) 0.155(6) 0.033(4) 0.061(5) 0.030(4)
O5 0.029(3) 0.055(5) 0.124(5) -0.028(4) -0.019(4) -0.002(3)
O6 0.096(6) 0.154(9) 0.059(4) -0.034(4) -0.021(4) 0.044(6)
N1 0.007(3) 0.054(4) 0.032(3) 0.016(3) -0.005(3) -0.001(4)
N2 0.076(7) 0.133(10) 0.053(6) 0.038(5) -0.026(5) -0.010(7)
N3 0.068(8) 0.152(13) 0.063(8) 0.019(6) -0.013(7) -0.025(9)
N4 0.136(11) 0.173(14) 0.111(10) -0.030(8) -0.024(9) -0.038(11)
C1 0.025(5) 0.070(6) 0.083(5) 0.061(4) 0.012(4) 0.014(5)
C2 0.032(5) 0.090(6) 0.042(4) 0.034(4) -0.008(4) 0.009(5)
C3 0.038(5) 0.043(5) 0.031(4) 0.009(3) -0.003(4) 0.008(5)
C4 0.019(4) 0.040(5) 0.028(3) 0.009(3) 0.009(3) -0.004(5)
C5 0.026(5) 0.040(5) 0.055(5) 0.002(3) -0.001(4) -0.001(4)
C6 0.033(6) 0.046(5) 0.098(6) 0.029(4) 0.025(4) 0.008(5)
C7 0.018(4) 0.042(6) 0.025(4) 0.007(4) -0.002(3) -0.004(4)
C8 0.030(5) 0.050(6) 0.041(4) 0.017(4) -0.007(4) 0.008(4)
C9 0.052(7) 0.142(13) 0.128(8) -0.108(9) -0.035(6) 0.029(7)
C10 0.020(4) 0.040(5) 0.034(4) 0.015(3) 0.003(3) -0.001(4)
C13 0.025(4) 0.054(5) 0.045(4) 0.007(4) 0.001(4) -0.011(5)
C11A 0.051(10) 0.040(8) 0.035(6) 0.018(5) 0.013(7) 0.002(8)
C12A 0.032(9) 0.049(7) 0.034(6) 0.007(5) 0.011(7) -0.002(9)
C14A 0.035(8) 0.044(8) 0.058(6) 0.011(6) -0.012(8) -0.006(10)
C15A 0.031(9) 0.048(7) 0.043(6) 0.026(6) -0.007(7) -0.007(8)
C11B 0.013(6) 0.052(12) 0.055(8) -0.006(8) 0.005(6) 0.010(9)
C12B 0.015(6) 0.060(12) 0.055(8) -0.002(8) -0.020(6) 0.015(9)
C14B 0.018(6) 0.090(14) 0.049(9) -0.012(9) 0.007(6) -0.012(10)
C15B 0.020(7) 0.077(13) 0.044(8) 0.003(8) -0.006(6) 0.006(9)
C16 0.142(11) 0.043(7) 0.218(12) 0.008(8) 0.109(10) 0.005(6)
C17 0.250(19) 0.054(8) 0.274(18) 0.037(10) 0.207(14) 0.046(9)
C18 0.26(2) 0.185(18) 0.102(10) 0.021(11) 0.093(11) 0.140(15)
C19 0.064(7) 0.32(2) 0.261(15) -0.237(16) -0.077(10) 0.066(10)

loop_
_atom_type_symbol
_atom_type_description
_atom_type_scat_dispersion_real
_atom_type_scat_dispersion_imag
_atom_type_scat_source
C C 0.0033 0.0016 'International Tables Vol C Tables 4.2.6.8 and 6.1.1.4'
H H 0.0000 0.0000 'International Tables Vol C Tables 4.2.6.8 and 6.1.1.4'
N N 0.0061 0.0033 'International Tables Vol C Tables 4.2.6.8 and 6.1.1.4'
O O 0.0106 0.0060 'International Tables Vol C Tables 4.2.6.8 and 6.1.1.4'
Br Br -0.2901 2.4595 'International Tables Vol C Tables 4.2.6.8 and 6.1.1.4'

loop_
_geom_angle_atom_site_label_1
_geom_angle_atom_site_label_2
_geom_angle_atom_site_label_3
_geom_angle
_geom_angle_site_symmetry_1
_geom_angle_site_symmetry_3
_geom_angle_publ_flag
C7 O3 C8 116.9(6) . . y
C6 O4 C16 113.9(8) . . y
C9 O5 C5 119.0(9) . . y
C7 N1 C4 125.7(7) . . y
N3 N2 C2 111.9(10) . . y
N4 N3 N2 173.9(15) . . y
O1 C1 C2 112.8(7) . . y
O1 C1 C6 106.5(8) . . y
C2 C1 C6 111.9(7) . . y
C1 C2 N2 105.2(8) . . y
C1 C2 C3 110.7(7) . . y
N2 C2 C3 111.6(7) . . y
C2 C3 C4 111.4(7) . . y
N1 C4 C5 111.3(5) . . y
N1 C4 C3 110.8(6) . . y
C5 C4 C3 109.8(6) . . y
O5 C5 C4 108.1(6) . . y
O5 C5 C6 104.1(7) . . y
C4 C5 C6 113.8(7) . . y
O4 C6 C5 110.9(7) . . y
O4 C6 C1 107.6(8) . . y
C5 C6 C1 110.1(7) . . y
O2 C7 N1 123.3(8) . . y
O2 C7 O3 125.1(7) . . y
N1 C7 O3 111.6(7) . . y
O3 C8 C10 111.5(7) . . y
O6 C9 O5 122.0(11) . . y
O6 C9 C19 126.1(16) . . y
O5 C9 C19 111.8(15) . . y
C15A C10 C15B 74.0(12) . . y
C15A C10 C11A 121.3(12) . . y
C15B C10 C11A 77.4(10) . . y
C15A C10 C11B 71.1(10) . . y
C15B C10 C11B 115.0(11) . . y
C11A C10 C11B 76.7(10) . . y
C15A C10 C8 123.2(9) . . y
C15B C10 C8 120.7(10) . . y
C11A C10 C8 115.5(10) . . y
C11B C10 C8 124.3(9) . . y
C12B C13 C14A 71.4(11) . . y
C12B C13 C14B 121.4(12) . . y
C14A C13 C14B 73.6(11) . . y
C12B C13 C12A 75.0(11) . . y
C14A C13 C12A 115.3(11) . . y
C14B C13 C12A 79.8(11) . . y
C12B C13 Br1 120.0(9) . . y
C14A C13 Br1 124.6(10) . . y
C14B C13 Br1 118.5(9) . . y
C12A C13 Br1 120.0(8) . . y
C10 C11A C12A 119.3(15) . . y
C11A C12A C13 120.3(13) . . y
C13 C14A C15A 124.7(16) . . y
C10 C15A C14A 118.8(14) . . y
C10 C11B C12B 123.3(15) . . y
C13 C12B C11B 120.9(15) . . y
C13 C14B C15B 116.9(14) . . y
C10 C15B C14B 122.1(14) . . y
C17 C16 O4 112.5(14) . . y
C18 C17 C16 159(2) . . y

loop_
_geom_bond_atom_site_label_1
_geom_bond_atom_site_label_2
_geom_bond_distance
_geom_bond_site_symmetry_2
_geom_bond_publ_flag
Br1 C13 1.875(8) . y
O1 C1 1.426(8) . y
O2 C7 1.206(8) . y
O3 C7 1.327(9) . y
O3 C8 1.442(8) . y
O4 C6 1.414(10) . y
O4 C16 1.414(14) . y
O5 C9 1.348(16) . y
O5 C5 1.438(9) . y
O6 C9 1.205(16) . y
N1 C7 1.309(9) . y
N1 C4 1.435(8) . y
N2 N3 1.218(14) . y
N2 C2 1.485(12) . y
N3 N4 1.147(15) . y
C1 C2 1.477(12) . y
C1 C6 1.556(12) . y
C2 C3 1.505(9) . y
C3 C4 1.509(9) . y
C4 C5 1.505(10) . y
C5 C6 1.520(11) . y
C8 C10 1.498(10) . y
C9 C19 1.451(16) . y
C10 C15A 1.301(17) . y
C10 C15B 1.356(17) . y
C10 C11A 1.358(15) . y
C10 C11B 1.360(17) . y
C13 C12B 1.264(17) . y
C13 C14A 1.315(16) . y
C13 C14B 1.377(17) . y
C13 C12A 1.413(17) . y
C11A C12A 1.380(19) . y
C14A C15A 1.386(19) . y
C11B C12B 1.36(2) . y
C14B C15B 1.42(2) . y
C16 C17 1.410(17) . y
C17 C18 0.931(15) . y
